data_1540454
loop_
_publ_author_name
'Nell, Kara M.'
'Fontenot, Sean A.'
'Carter, Timothy G.'
'Warner, Marvin G.'
'Warner, Cynthia L.'
'Addleman, R. Shane'
'Johnson, Darren W.'

_publ_section_title
;
 Non-covalent functionalization of high-surface area nanomaterials: a new
 class of sorbent materials
;
_journal_issue 1
_journal_name_full 'Environ. Sci.: Nano'
_journal_page_first 138
_journal_paper_doi 10.1039/C5EN00170F
_journal_volume 3
_journal_year 2016
_chemical_formula_sum 'C20 H14 S2'
_chemical_formula_weight 318.43
_chemical_name_systematic
;
 ?
;
_space_group_IT_number 2
_symmetry_cell_setting triclinic
_symmetry_space_group_name_Hall '-P 1'
_symmetry_space_group_name_H-M 'P -1'
_atom_sites_solution_hydrogens difmap
_atom_sites_solution_primary direct
_atom_sites_solution_secondary difmap
_audit_creation_method SHELXLTL
_audit_update_record
;
2015-06-24 deposited with the CCDC.
2015-10-27 downloaded from the CCDC.
;
_cell_angle_alpha 92.804(3)
_cell_angle_beta 110.458(3)
_cell_angle_gamma 116.890(2)
_cell_formula_units_Z 2
_cell_length_a 8.9174(18)
_cell_length_b 9.1478(19)
_cell_length_c 11.846(2)
_cell_measurement_reflns_used 2941
_cell_measurement_temperature 173(2)
_cell_measurement_theta_max 28.15
_cell_measurement_theta_min 2.66
_cell_volume 782.3(3)
_computing_cell_refinement 'Bruker SAINT'
_computing_data_collection 'Bruker SMART'
_computing_data_reduction 'Bruker SAINT'
_computing_molecular_graphics 'Bruker SHELXTL'
_computing_publication_material 'Bruker SHELXTL'
_computing_structure_refinement 'Bruker SHELXTL'
_computing_structure_solution 'Bruker SHELXTL'
_diffrn_ambient_temperature 173(2)
_diffrn_measured_fraction_theta_full 0.989
_diffrn_measured_fraction_theta_max 0.989
_diffrn_measurement_device_type 'Bruker Apex CCD area detector'
_diffrn_measurement_method 'phi and omega scans'
_diffrn_radiation_monochromator graphite
_diffrn_radiation_source 'fine-focus sealed tube'
_diffrn_radiation_type MoK\a
_diffrn_radiation_wavelength 0.71073
_diffrn_reflns_av_R_equivalents 0.0243
_diffrn_reflns_av_sigmaI/netI 0.0309
_diffrn_reflns_limit_h_max 11
_diffrn_reflns_limit_h_min -11
_diffrn_reflns_limit_k_max 11
_diffrn_reflns_limit_k_min -11
_diffrn_reflns_limit_l_max 14
_diffrn_reflns_limit_l_min -15
_diffrn_reflns_number 8776
_diffrn_reflns_theta_full 26.99
_diffrn_reflns_theta_max 26.99
_diffrn_reflns_theta_min 1.89
_exptl_absorpt_coefficient_mu 0.333
_exptl_absorpt_correction_T_max 0.9486
_exptl_absorpt_correction_T_min 0.8783
_exptl_absorpt_correction_type multi-scan
_exptl_absorpt_process_details SADABS
_exptl_crystal_colour pink
_exptl_crystal_density_diffrn 1.352
_exptl_crystal_density_method 'not measured'
_exptl_crystal_description block
_exptl_crystal_F_000 332
_exptl_crystal_size_max 0.40
_exptl_crystal_size_mid 0.28
_exptl_crystal_size_min 0.16
_refine_diff_density_max 0.431
_refine_diff_density_min -0.313
_refine_diff_density_rms 0.072
_refine_ls_extinction_method none
_refine_ls_goodness_of_fit_ref 1.033
_refine_ls_hydrogen_treatment refall
_refine_ls_matrix_type full
_refine_ls_number_parameters 255
_refine_ls_number_reflns 3390
_refine_ls_number_restraints 0
_refine_ls_restrained_S_all 1.033
_refine_ls_R_factor_all 0.0512
_refine_ls_R_factor_gt 0.0423
_refine_ls_shift/su_max 0.000
_refine_ls_shift/su_mean 0.000
_refine_ls_structure_factor_coef Fsqd
_refine_ls_weighting_details 'calc w=1/[\s^2^(Fo^2^)+(0.0664P)^2^+0.3134P] where P=(Fo^2^+2Fc^2^)/3'
_refine_ls_weighting_scheme calc
_refine_ls_wR_factor_gt 0.1110
_refine_ls_wR_factor_ref 0.1193
_reflns_number_gt 2854
_reflns_number_total 3390
_reflns_threshold_expression >2sigma(I)
_cod_data_source_file c5en00170f2.cif
_cod_data_source_block sean12
_cod_depositor_comments
;
The following automatic conversions were performed:

'_symmetry_cell_setting' value 'Triclinic' changed to 'triclinic'
according to
/usr/data/users/saulius/crontab/automatic-downloads/rss-feeds/RSC/lib/dictionaries/cif_core.dic
dictionary named 'cif_core.dic' version 2.4.2 from 2011-04-26.

Automatic conversion script
Id: cif_fix_values 3271 2015-04-21 07:52:19Z andrius 

 Adding full bibliography for 1540454.cif.
;
_cod_original_sg_symbol_H-M P-1
_cod_database_code 1540454

loop_
_symmetry_equiv_pos_as_xyz
'x, y, z'
'-x, -y, -z'

loop_
_atom_site_label
_atom_site_type_symbol
_atom_site_fract_x
_atom_site_fract_y
_atom_site_fract_z
_atom_site_U_iso_or_equiv
_atom_site_adp_type
_atom_site_occupancy
_atom_site_symmetry_multiplicity
_atom_site_calc_flag
S1 S 0.44332(7) 0.26782(6) 0.39032(4) 0.02829(15) Uani 1 1 d
S2 S 0.09770(8) -0.04366(7) 0.35630(5) 0.04203(18) Uani 1 1 d
C1 C 0.2468(3) 0.0749(2) 0.30350(18) 0.0274(4) Uani 1 1 d
C2 C 0.2384(2) 0.0368(2) 0.17884(17) 0.0246(4) Uani 1 1 d
C3 C 0.3797(2) 0.1629(2) 0.15646(17) 0.0247(4) Uani 1 1 d
C4 C 0.5148(2) 0.3225(2) 0.26109(16) 0.0236(4) Uani 1 1 d
C5 C 0.3901(3) 0.1382(3) 0.04383(19) 0.0311(4) Uani 1 1 d
C6 C 0.2569(3) -0.0117(3) -0.0472(2) 0.0347(5) Uani 1 1 d
C7 C 0.1141(3) -0.1373(3) -0.0248(2) 0.0328(5) Uani 1 1 d
C8 C 0.1047(3) -0.1142(2) 0.08784(19) 0.0296(4) Uani 1 1 d
C9 C 0.7139(2) 0.3587(2) 0.29601(16) 0.0242(4) Uani 1 1 d
C10 C 0.7743(3) 0.2579(3) 0.3596(2) 0.0333(4) Uani 1 1 d
C11 C 0.9481(3) 0.2813(3) 0.3831(2) 0.0387(5) Uani 1 1 d
C12 C 1.0646(3) 0.4065(3) 0.3444(2) 0.0391(5) Uani 1 1 d
C13 C 1.0065(3) 0.5075(3) 0.2817(2) 0.0384(5) Uani 1 1 d
C14 C 0.8312(3) 0.4833(3) 0.2568(2) 0.0317(4) Uani 1 1 d
C15 C 0.4915(2) 0.4751(2) 0.23473(17) 0.0240(4) Uani 1 1 d
C16 C 0.6027(3) 0.6276(3) 0.32553(19) 0.0301(4) Uani 1 1 d
C17 C 0.5805(3) 0.7661(3) 0.3083(2) 0.0339(5) Uani 1 1 d
C18 C 0.4443(3) 0.7546(3) 0.1995(2) 0.0328(4) Uani 1 1 d
C19 C 0.3330(3) 0.6044(3) 0.1087(2) 0.0336(5) Uani 1 1 d
C20 C 0.3577(3) 0.4659(3) 0.12554(18) 0.0287(4) Uani 1 1 d
H5 H 0.478(3) 0.219(3) 0.026(2) 0.031(6) Uiso 1 1 d
H6 H 0.262(3) -0.027(3) -0.127(2) 0.041(6) Uiso 1 1 d
H7 H 0.028(3) -0.237(3) -0.085(2) 0.033(6) Uiso 1 1 d
H8 H 0.015(3) -0.197(3) 0.110(2) 0.033(6) Uiso 1 1 d
H10 H 0.697(3) 0.175(3) 0.391(2) 0.038(6) Uiso 1 1 d
H11 H 0.983(3) 0.208(3) 0.429(2) 0.044(7) Uiso 1 1 d
H12 H 1.184(3) 0.431(3) 0.353(2) 0.029(5) Uiso 1 1 d
H13 H 1.088(4) 0.598(3) 0.255(2) 0.047(7) Uiso 1 1 d
H14 H 0.797(3) 0.551(3) 0.218(2) 0.032(6) Uiso 1 1 d
H16 H 0.690(3) 0.636(3) 0.398(2) 0.039(6) Uiso 1 1 d
H17 H 0.654(3) 0.869(3) 0.371(2) 0.044(7) Uiso 1 1 d
H18 H 0.430(3) 0.850(3) 0.187(2) 0.043(6) Uiso 1 1 d
H19 H 0.243(3) 0.597(3) 0.033(2) 0.042(7) Uiso 1 1 d
H20 H 0.288(3) 0.364(3) 0.061(2) 0.032(6) Uiso 1 1 d

loop_
_atom_site_aniso_label
_atom_site_aniso_U_11
_atom_site_aniso_U_22
_atom_site_aniso_U_33
_atom_site_aniso_U_23
_atom_site_aniso_U_13
_atom_site_aniso_U_12
S1 0.0292(3) 0.0278(3) 0.0240(3) 0.00502(19) 0.0131(2) 0.0100(2)
S2 0.0381(3) 0.0382(3) 0.0423(3) 0.0115(2) 0.0242(3) 0.0077(2)
C1 0.0239(9) 0.0266(9) 0.0311(10) 0.0081(8) 0.0105(8) 0.0128(8)
C2 0.0222(9) 0.0253(9) 0.0268(9) 0.0067(7) 0.0089(7) 0.0133(8)
C3 0.0219(9) 0.0259(9) 0.0250(9) 0.0044(7) 0.0080(7) 0.0126(7)
C4 0.0218(9) 0.0253(9) 0.0216(9) 0.0055(7) 0.0098(7) 0.0096(7)
C5 0.0265(10) 0.0334(11) 0.0288(10) 0.0037(8) 0.0130(8) 0.0108(9)
C6 0.0345(11) 0.0405(12) 0.0271(10) -0.0003(9) 0.0122(9) 0.0186(10)
C7 0.0261(10) 0.0283(10) 0.0318(11) -0.0034(8) 0.0025(8) 0.0122(8)
C8 0.0227(9) 0.0265(10) 0.0325(10) 0.0051(8) 0.0073(8) 0.0102(8)
C9 0.0220(9) 0.0260(9) 0.0213(9) 0.0008(7) 0.0074(7) 0.0111(7)
C10 0.0302(10) 0.0306(10) 0.0350(11) 0.0076(9) 0.0099(9) 0.0148(9)
C11 0.0371(12) 0.0434(12) 0.0357(12) 0.0059(10) 0.0077(9) 0.0261(11)
C12 0.0273(11) 0.0504(13) 0.0371(12) -0.0017(10) 0.0081(9) 0.0227(10)
C13 0.0285(11) 0.0424(12) 0.0440(12) 0.0076(10) 0.0198(10) 0.0144(10)
C14 0.0282(10) 0.0334(11) 0.0365(11) 0.0100(9) 0.0152(9) 0.0165(9)
C15 0.0207(9) 0.0272(9) 0.0267(9) 0.0082(7) 0.0131(7) 0.0114(7)
C16 0.0295(10) 0.0314(10) 0.0255(10) 0.0034(8) 0.0079(8) 0.0152(8)
C17 0.0355(11) 0.0285(10) 0.0344(11) 0.0028(9) 0.0134(9) 0.0147(9)
C18 0.0334(11) 0.0343(11) 0.0427(12) 0.0165(9) 0.0213(9) 0.0216(9)
C19 0.0285(10) 0.0398(11) 0.0343(11) 0.0154(9) 0.0119(9) 0.0188(9)
C20 0.0234(9) 0.0295(10) 0.0273(10) 0.0053(8) 0.0088(8) 0.0103(8)

loop_
_atom_type_symbol
_atom_type_description
_atom_type_scat_dispersion_real
_atom_type_scat_dispersion_imag
_atom_type_scat_source
C C 0.0033 0.0016 'International Tables Vol C Tables 4.2.6.8 and 6.1.1.4'
H H 0.0000 0.0000 'International Tables Vol C Tables 4.2.6.8 and 6.1.1.4'
S S 0.1246 0.1234 'International Tables Vol C Tables 4.2.6.8 and 6.1.1.4'

loop_
_geom_angle_atom_site_label_1
_geom_angle_atom_site_label_2
_geom_angle_atom_site_label_3
_geom_angle
C1 S1 C4 95.98(9)
C2 C1 S2 126.51(15)
C2 C1 S1 109.55(14)
S2 C1 S1 123.94(12)
C3 C2 C8 120.67(18)
C3 C2 C1 114.74(16)
C8 C2 C1 124.57(18)
C5 C3 C2 119.84(17)
C5 C3 C4 124.13(17)
C2 C3 C4 116.03(16)
C3 C4 C15 113.70(15)
C3 C4 C9 109.72(14)
C15 C4 C9 113.08(14)
C3 C4 S1 103.17(12)
C15 C4 S1 105.41(12)
C9 C4 S1 111.24(12)
C3 C5 C6 119.67(19)
C3 C5 H5 121.8(14)
C6 C5 H5 118.4(14)
C5 C6 C7 120.29(19)
C5 C6 H6 119.6(15)
C7 C6 H6 120.1(15)
C8 C7 C6 120.24(18)
C8 C7 H7 120.3(14)
C6 C7 H7 119.4(14)
C7 C8 C2 119.28(19)
C7 C8 H8 123.7(14)
C2 C8 H8 117.0(14)
C14 C9 C10 118.74(18)
C14 C9 C4 120.75(17)
C10 C9 C4 120.33(17)
C11 C10 C9 120.7(2)
C11 C10 H10 119.6(14)
C9 C10 H10 119.6(14)
C12 C11 C10 120.2(2)
C12 C11 H11 123.0(15)
C10 C11 H11 116.8(15)
C13 C12 C11 119.6(2)
C13 C12 H12 113.5(13)
C11 C12 H12 126.9(13)
C12 C13 C14 120.4(2)
C12 C13 H13 120.5(15)
C14 C13 H13 119.1(15)
C9 C14 C13 120.4(2)
C9 C14 H14 120.4(15)
C13 C14 H14 119.2(15)
C20 C15 C16 118.21(18)
C20 C15 C4 122.49(16)
C16 C15 C4 119.24(16)
C17 C16 C15 121.26(19)
C17 C16 H16 119.4(15)
C15 C16 H16 119.4(15)
C16 C17 C18 120.04(19)
C16 C17 H17 121.4(15)
C18 C17 H17 118.6(15)
C19 C18 C17 119.39(19)
C19 C18 H18 120.3(15)
C17 C18 H18 120.3(15)
C18 C19 C20 120.42(19)
C18 C19 H19 120.0(15)
C20 C19 H19 119.5(15)
C15 C20 C19 120.66(18)
C15 C20 H20 118.1(13)
C19 C20 H20 121.2(13)

loop_
_geom_bond_atom_site_label_1
_geom_bond_atom_site_label_2
_geom_bond_distance
S1 C1 1.734(2)
S1 C4 1.8625(19)
S2 C1 1.636(2)
C1 C2 1.468(3)
C2 C3 1.392(3)
C2 C8 1.400(3)
C3 C5 1.384(3)
C3 C4 1.519(2)
C4 C15 1.533(3)
C4 C9 1.540(2)
C5 C6 1.393(3)
C5 H5 0.90(2)
C6 C7 1.398(3)
C6 H6 0.96(3)
C7 C8 1.378(3)
C7 H7 0.92(2)
C8 H8 0.95(2)
C9 C14 1.386(3)
C9 C10 1.394(3)
C10 C11 1.385(3)
C10 H10 0.96(2)
C11 C12 1.381(3)
C11 H11 0.98(3)
C12 C13 1.381(3)
C12 H12 0.95(2)
C13 C14 1.392(3)
C13 H13 0.98(3)
C14 H14 0.89(2)
C15 C20 1.386(3)
C15 C16 1.393(3)
C16 C17 1.382(3)
C16 H16 0.91(2)
C17 C18 1.387(3)
C17 H17 0.95(3)
C18 C19 1.380(3)
C18 H18 0.94(3)
C19 C20 1.394(3)
C19 H19 0.95(3)
C20 H20 0.95(2)

loop_
_geom_torsion_atom_site_label_1
_geom_torsion_atom_site_label_2
_geom_torsion_atom_site_label_3
_geom_torsion_atom_site_label_4
_geom_torsion
C4 S1 C1 C2 5.80(14)
C4 S1 C1 S2 -174.68(13)
S2 C1 C2 C3 177.59(14)
S1 C1 C2 C3 -2.9(2)
S2 C1 C2 C8 -4.1(3)
S1 C1 C2 C8 175.37(15)
C8 C2 C3 C5 -0.9(3)
C1 C2 C3 C5 177.47(17)
C8 C2 C3 C4 178.98(16)
C1 C2 C3 C4 -2.7(2)
C5 C3 C4 C15 72.6(2)
C2 C3 C4 C15 -107.26(18)
C5 C3 C4 C9 -55.1(2)
C2 C3 C4 C9 124.99(17)
C5 C3 C4 S1 -173.77(16)
C2 C3 C4 S1 6.37(19)
C1 S1 C4 C3 -6.76(13)
C1 S1 C4 C15 112.76(12)
C1 S1 C4 C9 -124.33(13)
C2 C3 C5 C6 1.1(3)
C4 C3 C5 C6 -178.73(18)
C3 C5 C6 C7 -0.5(3)
C5 C6 C7 C8 -0.4(3)
C6 C7 C8 C2 0.7(3)
C3 C2 C8 C7 0.0(3)
C1 C2 C8 C7 -178.19(18)
C3 C4 C9 C14 102.9(2)
C15 C4 C9 C14 -25.2(2)
S1 C4 C9 C14 -143.58(16)
C3 C4 C9 C10 -72.2(2)
C15 C4 C9 C10 159.72(17)
S1 C4 C9 C10 41.3(2)
C14 C9 C10 C11 -0.1(3)
C4 C9 C10 C11 175.07(18)
C9 C10 C11 C12 0.5(3)
C10 C11 C12 C13 -0.4(3)
C11 C12 C13 C14 -0.2(3)
C10 C9 C14 C13 -0.5(3)
C4 C9 C14 C13 -175.66(18)
C12 C13 C14 C9 0.7(3)
C3 C4 C15 C20 0.5(2)
C9 C4 C15 C20 126.50(18)
S1 C4 C15 C20 -111.77(17)
C3 C4 C15 C16 177.63(17)
C9 C4 C15 C16 -56.4(2)
S1 C4 C15 C16 65.35(18)
C20 C15 C16 C17 0.4(3)
C4 C15 C16 C17 -176.83(18)
C15 C16 C17 C18 0.6(3)
C16 C17 C18 C19 -0.5(3)
C17 C18 C19 C20 -0.5(3)
C16 C15 C20 C19 -1.5(3)
C4 C15 C20 C19 175.69(17)
C18 C19 C20 C15 1.5(3)
